data_4025908
loop_
_publ_author_name
'Benjamin J. Coe'
'John Fielden'
'Simon P. Foxon'
'Madeleine Helliwell'
'Inge Asselberghs'
'Koen Clays'
'Kurt De Mey'
'Bruce S. Brunschwig'

_publ_contact_author_address
;
School of Chemistry, University of Manchester, Oxford Road, Manchester, M13
 9PL, UK.
;
_publ_contact_author_email b.coe@manchester.ac.uk
_publ_contact_author_name 'Benjamin J. Coe'
_publ_section_title
;
 Syntheses and Properties of Two-Dimensional, Dicationic Nonlinear Optical
 Chromophores Based on Pyrazinyl Cores
;
_journal_name_full 'Journal of Organic Chemistry'
_journal_page_first 8550
_journal_page_last 8563
_journal_paper_doi 10.1021/jo101966r
_journal_volume 75
_journal_year 2010
_chemical_formula_moiety 'C32 H28 N4 O2, C2 H3 N, 2(F6 P)'
_chemical_formula_sum 'C34 H31 F12 N5 O2 P2'
_chemical_formula_weight 831.58
_space_group_IT_number 62
_symmetry_cell_setting orthorhombic
_symmetry_space_group_name_Hall '-P 2ac 2n'
_symmetry_space_group_name_H-M 'P n m a'
_atom_sites_solution_hydrogens geom
_atom_sites_solution_primary direct
_atom_sites_solution_secondary difmap
_audit_creation_method SHELXL-97
_cell_angle_alpha 90.000
_cell_angle_beta 90.000
_cell_angle_gamma 90.000
_cell_formula_units_Z 4
_cell_length_a 8.050(1)
_cell_length_b 39.185(11)
_cell_length_c 11.293(2)
_cell_measurement_reflns_used 1526
_cell_measurement_temperature 100(2)
_cell_measurement_theta_max 28.4160
_cell_measurement_theta_min 2.7285
_cell_volume 3562.3(13)
_computing_cell_refinement
; 
CrysAlisPro, Oxford Diffraction Ltd.,
Version 1.171.33.31 (release 08-01-2009 CrysAlis171 .NET)
(compiled Jan  8 2009,16:24:04)
;
_computing_data_collection
; 
CrysAlisPro, Oxford Diffraction Ltd.,
Version 1.171.33.31 (release 08-01-2009 CrysAlis171 .NET)
(compiled Jan  8 2009,16:24:04) 
;
_computing_data_reduction
; 
CrysAlisPro, Oxford Diffraction Ltd.,
Version 1.171.33.31 (release 08-01-2009 CrysAlis171 .NET)
(compiled Jan  8 2009,16:24:04) 
;
_computing_molecular_graphics 'SHELXTL (Bruker, 1997'
_computing_publication_material 'SHELXL-97 (Sheldrick, 1997)'
_computing_structure_refinement 'SHELXL-97 (Sheldrick, 1997)'
_computing_structure_solution 'SIR-97 (Altomare, 1999)'
_diffrn_ambient_temperature 100(2)
_diffrn_detector_area_resol_mean 8.3367
_diffrn_measured_fraction_theta_full 0.991
_diffrn_measured_fraction_theta_max 0.991
_diffrn_measurement_device_type 'Goniometer KM4/Xcalibur, detector: Sapphire2'
_diffrn_measurement_method '\w scans'
_diffrn_radiation_monochromator graphite
_diffrn_radiation_source 'Enhance (Mo) X-ray Source'
_diffrn_radiation_type MoK\a
_diffrn_radiation_wavelength 0.71069
_diffrn_reflns_av_R_equivalents 0.1025
_diffrn_reflns_av_sigmaI/netI 0.1076
_diffrn_reflns_limit_h_max 5
_diffrn_reflns_limit_h_min -8
_diffrn_reflns_limit_k_max 18
_diffrn_reflns_limit_k_min -41
_diffrn_reflns_limit_l_max 11
_diffrn_reflns_limit_l_min -5
_diffrn_reflns_number 5666
_diffrn_reflns_theta_full 21.95
_diffrn_reflns_theta_max 21.95
_diffrn_reflns_theta_min 3.11
_exptl_absorpt_coefficient_mu 0.226
_exptl_absorpt_correction_type none
_exptl_crystal_colour brown
_exptl_crystal_density_diffrn 1.551
_exptl_crystal_density_method 'not measured'
_exptl_crystal_description plate
_exptl_crystal_F_000 1696
_exptl_crystal_size_max 0.25
_exptl_crystal_size_mid 0.20
_exptl_crystal_size_min 0.05
_refine_diff_density_max 0.490
_refine_diff_density_min -0.476
_refine_diff_density_rms 0.088
_refine_ls_extinction_method none
_refine_ls_goodness_of_fit_ref 1.081
_refine_ls_hydrogen_treatment constr
_refine_ls_matrix_type full
_refine_ls_number_parameters 258
_refine_ls_number_reflns 2199
_refine_ls_number_restraints 0
_refine_ls_restrained_S_all 1.081
_refine_ls_R_factor_all 0.1350
_refine_ls_R_factor_gt 0.0966
_refine_ls_shift/su_max 0.000
_refine_ls_shift/su_mean 0.000
_refine_ls_structure_factor_coef Fsqd
_refine_ls_weighting_details 'calc w=1/[\s^2^(Fo^2^)+(0.0913P)^2^+19.1497P] where P=(Fo^2^+2Fc^2^)/3'
_refine_ls_weighting_scheme calc
_refine_ls_wR_factor_gt 0.2203
_refine_ls_wR_factor_ref 0.2354
_reflns_number_gt 1402
_reflns_number_total 2199
_reflns_threshold_expression >2sigma(I)
_cod_data_source_file jo101966r_si_001.1.cif
_cod_data_source_block '[6][NO3]2.MeCN'
_cod_original_cell_volume 3562.3(12)
_cod_database_code 4025908

loop_
_symmetry_equiv_pos_as_xyz
'x, y, z'
'-x+1/2, -y, z+1/2'
'x+1/2, -y+1/2, -z+1/2'
'-x, y+1/2, -z'
'-x, -y, -z'
'x-1/2, y, -z-1/2'
'-x-1/2, y-1/2, z-1/2'
'x, -y-1/2, z'

loop_
_atom_site_label
_atom_site_type_symbol
_atom_site_fract_x
_atom_site_fract_y
_atom_site_fract_z
_atom_site_U_iso_or_equiv
_atom_site_adp_type
_atom_site_occupancy
_atom_site_symmetry_multiplicity
_atom_site_calc_flag
_atom_site_refinement_flags
_atom_site_disorder_assembly
_atom_site_disorder_group
C1 C 0.5551(12) -0.0687(2) 0.2987(9) 0.053(3) Uani 1 1 d . . .
H1A H 0.4697 -0.0794 0.2491 0.080 Uiso 1 1 calc R . .
H1B H 0.5994 -0.0856 0.3542 0.080 Uiso 1 1 calc R . .
H1C H 0.6451 -0.0601 0.2485 0.080 Uiso 1 1 calc R . .
C2 C 0.4256(11) -0.0138(2) 0.3007(8) 0.034(2) Uani 1 1 d . . .
C3 C 0.3734(10) 0.0139(2) 0.3669(8) 0.039(2) Uani 1 1 d . . .
H3 H 0.3813 0.0131 0.4508 0.046 Uiso 1 1 calc R . .
C4 C 0.3108(10) 0.0424(2) 0.3136(7) 0.028(2) Uani 1 1 d . . .
H4 H 0.2736 0.0610 0.3605 0.034 Uiso 1 1 calc R . .
C5 C 0.3015(10) 0.0443(2) 0.1906(8) 0.029(2) Uani 1 1 d . . .
C6 C 0.3554(11) 0.0166(2) 0.1252(8) 0.038(2) Uani 1 1 d . . .
H6 H 0.3494 0.0174 0.0412 0.046 Uiso 1 1 calc R . .
C7 C 0.4178(10) -0.0123(2) 0.1795(8) 0.035(2) Uani 1 1 d . . .
H7 H 0.4551 -0.0311 0.1331 0.042 Uiso 1 1 calc R . .
C8 C 0.2386(10) 0.0742(2) 0.1290(7) 0.031(2) Uani 1 1 d . . .
H8 H 0.2406 0.0732 0.0449 0.037 Uiso 1 1 calc R . .
C9 C 0.1784(10) 0.1030(2) 0.1761(7) 0.033(2) Uani 1 1 d . . .
H9 H 0.1685 0.1042 0.2598 0.039 Uiso 1 1 calc R . .
C10 C 0.1274(9) 0.1324(2) 0.1076(7) 0.024(2) Uani 1 1 d . . .
C11 C 0.0759(11) 0.1619(2) 0.1665(7) 0.036(2) Uani 1 1 d . . .
H11 H 0.0702 0.1619 0.2506 0.043 Uiso 1 1 calc R . .
C12 C 0.0333(10) 0.1907(2) 0.1050(7) 0.027(2) Uani 1 1 d . . .
H12 H 0.0006 0.2107 0.1465 0.032 Uiso 1 1 calc R . .
C14 C 0.0823(11) 0.1624(2) -0.0770(7) 0.033(2) Uani 1 1 d . . .
H14 H 0.0827 0.1624 -0.1611 0.040 Uiso 1 1 calc R . .
C15 C 0.1267(9) 0.1336(2) -0.0159(6) 0.025(2) Uani 1 1 d . . .
H15 H 0.1580 0.1138 -0.0590 0.029 Uiso 1 1 calc R . .
C16 C -0.0041(9) 0.2215(2) -0.0787(7) 0.027(2) Uani 1 1 d . . .
C17 C -0.0791(11) 0.2211(2) -0.1902(8) 0.038(2) Uani 1 1 d . . .
H17 H -0.1026 0.1999 -0.2277 0.046 Uiso 1 1 calc R . .
C19 C 0.4503(14) 0.2500 0.0576(11) 0.041(3) Uani 1 2 d S . .
H19A H 0.4655 0.2615 -0.0186 0.062 Uiso 0.50 1 calc PR . .
H19B H 0.3656 0.2620 0.1039 0.062 Uiso 0.50 1 calc PR . .
H19C H 0.4145 0.2264 0.0439 0.062 Uiso 0.50 1 calc PR . .
C18 C 0.6092(16) 0.2500 0.1235(10) 0.029(3) Uani 1 2 d S . .
F1 F 0.7159(6) 0.13698(14) 0.8469(4) 0.0518(15) Uani 1 1 d . . .
F2 F 0.4510(6) 0.15402(17) 0.8570(5) 0.0678(19) Uani 1 1 d . . .
F3 F 0.6558(8) 0.18543(15) 0.9352(7) 0.092(2) Uani 1 1 d . . .
F4 F 0.4678(7) 0.15903(17) 1.0529(4) 0.069(2) Uani 1 1 d . . .
F5 F 0.5301(8) 0.11011(15) 0.9646(7) 0.086(2) Uani 1 1 d . . .
F6 F 0.7343(7) 0.1413(2) 1.0438(5) 0.111(3) Uani 1 1 d . . .
N1 N 0.0377(8) 0.19076(17) -0.0165(5) 0.0272(17) Uani 1 1 d . . .
N2 N -0.1178(12) 0.2500 -0.2437(9) 0.037(3) Uani 1 2 d S . .
N3 N 0.0360(11) 0.2500 -0.0242(8) 0.025(2) Uani 1 2 d S . .
N4 N 0.7319(14) 0.2500 0.1759(9) 0.039(3) Uani 1 2 d S . .
O1 O 0.4838(8) -0.04115(15) 0.3631(5) 0.0450(17) Uani 1 1 d . . .
P1 P 0.5930(3) 0.14753(6) 0.95046(19) 0.0336(7) Uani 1 1 d . . .

loop_
_atom_site_aniso_label
_atom_site_aniso_U_11
_atom_site_aniso_U_22
_atom_site_aniso_U_33
_atom_site_aniso_U_23
_atom_site_aniso_U_13
_atom_site_aniso_U_12
C1 0.044(6) 0.040(6) 0.075(7) 0.006(6) -0.007(6) -0.003(5)
C2 0.029(5) 0.030(5) 0.042(6) 0.008(5) -0.001(5) -0.008(4)
C3 0.038(6) 0.042(6) 0.035(5) 0.001(5) 0.005(5) -0.008(5)
C4 0.022(5) 0.035(5) 0.027(5) -0.001(4) 0.005(4) 0.000(4)
C5 0.022(5) 0.033(5) 0.032(5) 0.000(5) -0.001(4) -0.012(4)
C6 0.048(6) 0.042(6) 0.024(5) -0.002(5) 0.002(5) -0.005(5)
C7 0.032(5) 0.035(5) 0.039(6) -0.005(5) 0.004(5) -0.001(4)
C8 0.030(5) 0.041(5) 0.023(5) -0.002(5) 0.001(4) 0.000(4)
C9 0.033(5) 0.040(6) 0.026(5) 0.002(5) 0.000(4) -0.004(4)
C10 0.011(4) 0.045(6) 0.016(4) -0.003(4) -0.004(4) -0.006(4)
C11 0.040(6) 0.049(6) 0.019(5) 0.002(5) -0.002(5) -0.003(5)
C12 0.025(5) 0.042(6) 0.014(4) -0.006(4) -0.004(4) -0.002(4)
C14 0.041(5) 0.041(6) 0.018(5) 0.000(4) -0.002(4) -0.004(5)
C15 0.012(4) 0.046(6) 0.015(4) -0.009(4) 0.007(4) -0.002(4)
C16 0.011(4) 0.048(6) 0.022(5) -0.001(4) 0.000(4) 0.004(4)
C17 0.037(5) 0.048(6) 0.029(5) -0.002(5) -0.002(5) -0.005(5)
C19 0.014(7) 0.074(10) 0.036(8) 0.000 -0.003(6) 0.000
C18 0.024(7) 0.038(8) 0.026(7) 0.000 0.012(7) 0.000
F1 0.042(3) 0.075(4) 0.039(3) -0.003(3) 0.007(3) 0.003(3)
F2 0.032(3) 0.133(6) 0.038(3) 0.028(4) -0.003(3) 0.007(3)
F3 0.076(5) 0.054(4) 0.146(7) -0.024(4) 0.054(5) -0.031(3)
F4 0.038(3) 0.131(6) 0.037(3) -0.028(4) 0.010(3) -0.027(3)
F5 0.072(5) 0.050(4) 0.137(6) 0.022(4) 0.033(4) -0.012(3)
F6 0.035(3) 0.264(10) 0.034(3) 0.050(5) -0.005(3) -0.007(5)
N1 0.026(4) 0.040(4) 0.016(4) 0.000(3) 0.000(3) -0.001(3)
N2 0.036(6) 0.048(7) 0.027(6) 0.000 -0.013(5) 0.000
N3 0.016(5) 0.045(6) 0.015(5) 0.000 0.003(4) 0.000
N4 0.038(7) 0.050(7) 0.030(7) 0.000 -0.003(6) 0.000
O1 0.051(4) 0.034(4) 0.049(4) 0.005(3) -0.004(4) 0.000(3)
P1 0.0294(13) 0.0501(15) 0.0212(12) 0.0031(12) -0.0015(12) -0.0097(11)

loop_
_atom_type_symbol
_atom_type_description
_atom_type_scat_dispersion_real
_atom_type_scat_dispersion_imag
_atom_type_scat_source
C C 0.0033 0.0016 'International Tables Vol C Tables 4.2.6.8 and 6.1.1.4'
H H 0.0000 0.0000 'International Tables Vol C Tables 4.2.6.8 and 6.1.1.4'
N N 0.0061 0.0033 'International Tables Vol C Tables 4.2.6.8 and 6.1.1.4'
O O 0.0106 0.0060 'International Tables Vol C Tables 4.2.6.8 and 6.1.1.4'
F F 0.0171 0.0103 'International Tables Vol C Tables 4.2.6.8 and 6.1.1.4'
P P 0.1023 0.0942 'International Tables Vol C Tables 4.2.6.8 and 6.1.1.4'

loop_
_geom_angle_atom_site_label_1
_geom_angle_atom_site_label_2
_geom_angle_atom_site_label_3
_geom_angle
_geom_angle_site_symmetry_1
_geom_angle_site_symmetry_3
_geom_angle_publ_flag
O1 C1 H1A 109.5 . . ?
O1 C1 H1B 109.5 . . ?
H1A C1 H1B 109.5 . . ?
O1 C1 H1C 109.5 . . ?
H1A C1 H1C 109.5 . . ?
H1B C1 H1C 109.5 . . ?
O1 C2 C7 124.4(8) . . ?
O1 C2 C3 116.2(8) . . ?
C7 C2 C3 119.4(9) . . ?
C4 C3 C2 121.1(9) . . ?
C4 C3 H3 119.4 . . ?
C2 C3 H3 119.4 . . ?
C3 C4 C5 120.1(9) . . ?
C3 C4 H4 119.9 . . ?
C5 C4 H4 119.9 . . ?
C6 C5 C4 118.3(8) . . ?
C6 C5 C8 119.2(8) . . ?
C4 C5 C8 122.5(8) . . ?
C7 C6 C5 121.4(8) . . ?
C7 C6 H6 119.3 . . ?
C5 C6 H6 119.3 . . ?
C2 C7 C6 119.6(9) . . ?
C2 C7 H7 120.2 . . ?
C6 C7 H7 120.2 . . ?
C9 C8 C5 128.0(8) . . ?
C9 C8 H8 116.0 . . ?
C5 C8 H8 116.0 . . ?
C8 C9 C10 124.2(8) . . ?
C8 C9 H9 117.9 . . ?
C10 C9 H9 117.9 . . ?
C11 C10 C15 116.6(8) . . ?
C11 C10 C9 119.3(7) . . ?
C15 C10 C9 124.2(8) . . ?
C12 C11 C10 121.0(7) . . ?
C12 C11 H11 119.5 . . ?
C10 C11 H11 119.5 . . ?
C11 C12 N1 120.2(8) . . ?
C11 C12 H12 119.9 . . ?
N1 C12 H12 119.9 . . ?
N1 C14 C15 119.5(7) . . ?
N1 C14 H14 120.3 . . ?
C15 C14 H14 120.3 . . ?
C14 C15 C10 122.1(8) . . ?
C14 C15 H15 118.9 . . ?
C10 C15 H15 118.9 . . ?
N3 C16 C17 122.5(8) . . ?
N3 C16 N1 115.2(7) . . ?
C17 C16 N1 122.3(8) . . ?
N2 C17 C16 120.3(9) . . ?
N2 C17 H17 119.8 . . ?
C16 C17 H17 119.8 . . ?
C18 C19 H19A 109.5 . . ?
C18 C19 H19B 109.5 . . ?
H19A C19 H19B 109.5 . . ?
C18 C19 H19C 109.5 . . ?
H19A C19 H19C 109.5 . . ?
H19B C19 H19C 109.5 . . ?
N4 C18 C19 179.3(12) . . ?
C14 N1 C12 120.6(7) . . ?
C14 N1 C16 120.3(6) . . ?
C12 N1 C16 119.1(7) . . ?
C17 N2 C17 118.1(10) 8_565 . ?
C16 N3 C16 116.2(10) 8_565 . ?
C2 O1 C1 118.0(7) . . ?
F5 P1 F6 91.1(4) . . ?
F5 P1 F2 89.1(4) . . ?
F6 P1 F2 179.7(5) . . ?
F5 P1 F3 179.5(5) . . ?
F6 P1 F3 89.3(5) . . ?
F2 P1 F3 90.4(4) . . ?
F5 P1 F1 91.9(3) . . ?
F6 P1 F1 90.2(3) . . ?
F2 P1 F1 90.0(3) . . ?
F3 P1 F1 88.0(3) . . ?
F5 P1 F4 89.2(4) . . ?
F6 P1 F4 90.8(3) . . ?
F2 P1 F4 89.0(3) . . ?
F3 P1 F4 90.9(3) . . ?
F1 P1 F4 178.5(4) . . ?

loop_
_geom_bond_atom_site_label_1
_geom_bond_atom_site_label_2
_geom_bond_distance
_geom_bond_site_symmetry_2
_geom_bond_publ_flag
C1 O1 1.423(11) . ?
C1 H1A 0.9800 . ?
C1 H1B 0.9800 . ?
C1 H1C 0.9800 . ?
C2 O1 1.364(10) . ?
C2 C7 1.372(12) . ?
C2 C3 1.384(12) . ?
C3 C4 1.366(11) . ?
C3 H3 0.9500 . ?
C4 C5 1.393(10) . ?
C4 H4 0.9500 . ?
C5 C6 1.383(11) . ?
C5 C8 1.455(11) . ?
C6 C7 1.382(12) . ?
C6 H6 0.9500 . ?
C7 H7 0.9500 . ?
C8 C9 1.337(11) . ?
C8 H8 0.9500 . ?
C9 C10 1.447(11) . ?
C9 H9 0.9500 . ?
C10 C11 1.395(11) . ?
C10 C15 1.396(10) . ?
C11 C12 1.370(11) . ?
C11 H11 0.9500 . ?
C12 N1 1.372(9) . ?
C12 H12 0.9500 . ?
C14 N1 1.354(10) . ?
C14 C15 1.369(11) . ?
C14 H14 0.9500 . ?
C15 H15 0.9500 . ?
C16 N3 1.317(9) . ?
C16 C17 1.396(11) . ?
C16 N1 1.433(10) . ?
C17 N2 1.321(10) . ?
C17 H17 0.9500 . ?
C19 C18 1.480(17) . ?
C19 H19A 0.9800 . ?
C19 H19B 0.9800 . ?
C19 H19C 0.9800 . ?
C18 N4 1.152(14) . ?
F1 P1 1.586(5) . ?
F2 P1 1.577(6) . ?
F3 P1 1.578(6) . ?
F4 P1 1.599(6) . ?
F5 P1 1.559(6) . ?
F6 P1 1.570(6) . ?
N2 C17 1.321(10) 8_565 ?
N3 C16 1.317(9) 8_565 ?

loop_
_geom_torsion_atom_site_label_1
_geom_torsion_atom_site_label_2
_geom_torsion_atom_site_label_3
_geom_torsion_atom_site_label_4
_geom_torsion
_geom_torsion_site_symmetry_1
_geom_torsion_site_symmetry_2
_geom_torsion_site_symmetry_3
_geom_torsion_site_symmetry_4
_geom_torsion_publ_flag
O1 C2 C3 C4 -179.1(7) . . . . ?
C7 C2 C3 C4 1.5(13) . . . . ?
C2 C3 C4 C5 -1.2(12) . . . . ?
C3 C4 C5 C6 0.6(12) . . . . ?
C3 C4 C5 C8 -178.9(7) . . . . ?
C4 C5 C6 C7 -0.2(13) . . . . ?
C8 C5 C6 C7 179.3(8) . . . . ?
O1 C2 C7 C6 179.6(7) . . . . ?
C3 C2 C7 C6 -1.1(14) . . . . ?
C5 C6 C7 C2 0.5(13) . . . . ?
C6 C5 C8 C9 178.6(8) . . . . ?
C4 C5 C8 C9 -1.9(14) . . . . ?
C5 C8 C9 C10 176.2(7) . . . . ?
C8 C9 C10 C11 -176.1(8) . . . . ?
C8 C9 C10 C15 3.6(13) . . . . ?
C15 C10 C11 C12 -2.5(12) . . . . ?
C9 C10 C11 C12 177.3(7) . . . . ?
C10 C11 C12 N1 1.3(12) . . . . ?
N1 C14 C15 C10 0.1(12) . . . . ?
C11 C10 C15 C14 1.8(11) . . . . ?
C9 C10 C15 C14 -177.9(7) . . . . ?
N3 C16 C17 N2 -2.2(13) . . . . ?
N1 C16 C17 N2 179.0(8) . . . . ?
C15 C14 N1 C12 -1.4(12) . . . . ?
C15 C14 N1 C16 178.0(7) . . . . ?
C11 C12 N1 C14 0.7(12) . . . . ?
C11 C12 N1 C16 -178.7(7) . . . . ?
N3 C16 N1 C14 -146.9(8) . . . . ?
C17 C16 N1 C14 32.0(11) . . . . ?
N3 C16 N1 C12 32.5(10) . . . . ?
C17 C16 N1 C12 -148.5(8) . . . . ?
C16 C17 N2 C17 1.8(17) . . . 8_565 ?
C17 C16 N3 C16 2.3(14) . . . 8_565 ?
N1 C16 N3 C16 -178.8(5) . . . 8_565 ?
C7 C2 O1 C1 5.9(12) . . . . ?
C3 C2 O1 C1 -173.4(7) . . . . ?
